data_2000670
loop_
_publ_author_name
'Starynowicz, P.'

_publ_section_title
;
 Structure of bis(4-aminobenzenesulfonato-<i>O</i>)heptaaquaneodymium
 4-aminobenzenesulfonate hydrate
;
_journal_issue 8
_journal_name_full 'Acta Crystallographica Section C'
_journal_page_first 1414
_journal_page_last 1416
_journal_paper_doi 10.1107/S0108270192000593
_journal_volume 48
_journal_year 1992
_chemical_formula_moiety 'C12 H26 N2 Nd1 O13 S2,C6 H8 N1 O4 S1'
_chemical_formula_sum 'C18 H34 N3 Nd O17 S3'
_chemical_formula_weight 804.9
_symmetry_cell_setting orthorhombic
_symmetry_space_group_name_Hall '-P 2ac 2ab'
_symmetry_space_group_name_H-M 'P b c a'
_cell_angle_alpha 90
_cell_angle_beta 90
_cell_angle_gamma 90
_cell_formula_units_Z 8
_cell_length_a 32.017(9)
_cell_length_b 23.557(7)
_cell_length_c 7.933(3)
_cell_volume 5983(3)
_diffrn_radiation_type Cu
_diffrn_radiation_wavelength 1.54178
_exptl_absorpt_coefficient_mu 14.9
_exptl_crystal_density_diffrn 1.7870(10)
_exptl_crystal_density_meas 1.78
_exptl_crystal_F_000 3256
_cod_data_source_file mu0260.cif
_cod_data_source_block mu0260a
_cod_depositor_comments
;
 Adding the _atom_site_type_symbol data item.

 Antanas Vaitkus,
 2017-01-30
;
_cod_original_cell_volume 5983(4)
_cod_original_sg_symbol_H-M Pbca
_cod_original_formula_sum 'C18 H34 N3 Nd1 O17 S3'
_cod_database_code 2000670

loop_
_atom_site_label
_atom_site_type_symbol
_atom_site_fract_x
_atom_site_fract_y
_atom_site_fract_z
_atom_site_U_iso_or_equiv
Nd Nd .13940(2) .05139(2) .19834(7) .01760(10)
S1 S .19166(7) -.03440(10) .5548(3) .0204(7)
S2 S .16462(9) .15970(10) .5242(3) .0281(8)
S3 S .52000(10) .59920(10) .5327(5) .0420(10)
O11 O .1741(3) -.0065(3) .4091(9) .038(3)
O21 O .1622(2) -.0365(3) .6920(9) .035(3)
O31 O .2321(2) -.0109(3) .6081(11) .045(3)
O12 O .1452(2) .1355(3) .3711(10) .036(3)
O22 O .2093(3) .1677(4) .4951(13) .059(4)
O32 O .1546(3) .1277(4) .6715(11) .065(4)
O13 O .4834(4) .5990(5) .4333(15) .104(6)
O23 O .5063(3) .5777(4) .6947(15) .078(5)
O33 O .5569(3) .5701(4) .4838(14) .074(4)
OW1 O .0992(2) -.0387(3) .1838(9) .035(3)
OW2 O .2186(2) .0828(3) .2279(10) .039(3)
OW3 O .1114(2) .0370(3) -.0945(9) .031(2)
OW4 O .0720(2) .1012(3) .1597(9) .033(3)
OW5 O .0923(2) .0396(3) .4559(9) .035(3)
OW6 O .1856(2) -.0115(4) .0313(10) .045(3)
OW7 O .1566(2) .1330(3) .0189(10) .037(3)
OW8 O -.0259(3) .4754(5) .3648(13) .078(5)
N1 N .2127(3) -.2776(3) .3726(11) .027(3)
N2 N .0918(3) .3902(4) .6015(14) .045(4)
N3 N .5634(3) .8404(4) .6533(13) .039(3)
C11 C .2006(3) -.1055(4) .4920(12) .020(3)
C21 C .1747(3) -.1302(4) .3730(14) .024(3)
C31 C .1793(3) -.1868(5) .3347(14) .029(4)
C41 C .2093(3) -.2189(4) .4136(13) .024(3)
C51 C .2351(3) -.1941(5) .5273(15) .029(4)
C61 C .2305(3) -.1381(4) .5676(14) .024(3)
C12 C .1433(3) .2275(4) .5417(13) .026(3)
C22 C .1639(4) .2689(5) .6325(16) .035(4)
C32 C .1479(4) .3222(5) .3474(18) .044(5)
C42 C .1086(4) .3344(5) .5830(14) .031(4)
C52 C .0876(4) .2935(5) .4938(16) .038(4)
C62 C .1037(4) .2402(5) .4704(15) .035(4)
C13 C .5331(3) .6693(4) .5656(13) .026(3)
C23 C .5700(4) .6929(5) .5017(15) .031(4)
C33 C .5795(4) .7484(5) .5279(15) .035(4)
C43 C .5540(3) .7826(4) .6267(14) .028(3)
C53 C .5176(3) .7603(5) .6937(14) .030(3)
C63 C .5072(4) .7038(5) .6610(14) .031(4)
H21 H .1551 -.1081 .3208 ?
H31 H .1611 -.1987 .2528 ?
H51 H .2583 -.2137 .5591 ?
H61 H .2506 -.1223 .6345 ?
H22 H .1902 .2585 .6646 ?
H32 H .1588 .3326 .7492 ?
H52 H .0666 .3047 .4236 ?
H62 H .0914 .2132 .4040 ?
H23 H .5871 .6672 .4499 ?
H33 H .6036 .7587 .4745 ?
H53 H .5030 .7779 .7774 ?
H63 H .4899 .6954 .7490 ?
H1W1 H .0831 -.0539 .2821 ?
H2W1 H .0945 -.0667 .0916 ?
H1W2 H .2268 .1080 .2833 ?
H1W3 H .1268 .0106 -.1713 ?
H2W3 H .0814 .0303 -.1174 ?
H1W4 H .0476 .1027 .1859 ?
H2W4 H .0707 .1201 .0741 ?
H1W5 H .0823 .0679 .4905 ?
H2W5 H .0846 .0095 .5326 ?
H1W6 H .1805 -.0209 -.0922 ?
H2W6 H .2160 -.0125 .0446 ?
H1W7 H .1570 .1327 -.1075 ?
H2W7 H .1763 .1644 .0501 ?
H1W8 H -.0237 .4475 .2666 ?
H2W8 H -.0197 .5129 .3108 ?
H1N1 H .2127 -.2795 .2525 ?
H2N1 H .2402 -.2885 .4027 ?
H1N2 H .0640 .3886 .6392 ?
H2N2 H .1066 .4099 .6894 ?
H1N3 H .5418 .8584 .7153 ?
H2N3 H .5881 .8443 .7185 ?

loop_
_geom_bond_atom_site_label_1
_geom_bond_atom_site_label_2
_geom_bond_distance
Nd O11 2.427(8)
Nd OW1 2.485(7)
Nd OW3 2.513(7)
Nd OW5 2.555(7)
Nd OW7 2.455(7)
Nd O12 2.416(7)
Nd OW2 2.652(7)
Nd OW4 2.475(7)
Nd OW6 2.478(8)
